data_7158726
loop_
_publ_author_name
'Zhao, Xue-Jun'
'Li, Yuke'
'li, ming'
'Tian, Ya-Ling'
'Wang, Wen-Peng'
'Zhang, Bo-Sheng'
'Wang, Xi-Cun'

_publ_section_title
;
 Visible Light-Promoted Intermolecular Cyclization/Aromatization of
 Chalcones and 2-Mercaptobenzimidazoles via EDA Complex and Mechanism
 Study
;
_journal_name_full 'Organic &amp; Biomolecular Chemistry'
_journal_paper_doi 10.1039/D2OB00847E
_journal_year 2022
_chemical_formula_moiety 'C22 H14 N2 O S'
_chemical_formula_sum 'C22 H14 N2 O S'
_chemical_formula_weight 354.41
_chemical_name_systematic Phenyl(3-phenylbenzo[4,5]imidazo[2,1-b]thiazol-2-yl)methanone
_space_group_crystal_system monoclinic
_space_group_IT_number 14
_space_group_name_Hall '-P 2yn'
_space_group_name_H-M_alt 'P 1 21/n 1'
_atom_sites_solution_hydrogens geom
_atom_sites_solution_primary dual
_audit_creation_date 2021-06-21
_audit_creation_method
;
Olex2 1.3
(compiled 2020.02.04 svn.rd84adfe8 for OlexSys, GUI svn.r6032)
;
_audit_update_record
;
2022-06-08 deposited with the CCDC.	2022-06-09 downloaded from the CCDC.
;
_cell_angle_alpha 90
_cell_angle_beta 101.097(4)
_cell_angle_gamma 90
_cell_formula_units_Z 4
_cell_length_a 11.5640(4)
_cell_length_b 8.9788(4)
_cell_length_c 17.5497(7)
_cell_measurement_reflns_used 6706
_cell_measurement_temperature 301.94(10)
_cell_measurement_theta_max 29.7260
_cell_measurement_theta_min 1.9590
_cell_volume 1788.13(13)
_computing_cell_refinement 'CrysAlisPro 1.171.41.105a (Rigaku OD, 2021)'
_computing_data_collection 'CrysAlisPro 1.171.41.105a (Rigaku OD, 2021)'
_computing_data_reduction 'CrysAlisPro 1.171.41.105a (Rigaku OD, 2021)'
_computing_molecular_graphics 'Olex2 1.3 (Dolomanov et al., 2009)'
_computing_publication_material 'Olex2 1.3 (Dolomanov et al., 2009)'
_computing_structure_refinement 'SHELXL 2018/1 (Sheldrick, 2015)'
_computing_structure_solution 'SHELXT  (Sheldrick, 2015)'
_diffrn_ambient_environment air
_diffrn_ambient_temperature 301.94(10)
_diffrn_detector 'Hybrid Pixel Array Detector'
_diffrn_detector_area_resol_mean 10.0000
_diffrn_detector_type HyPix
_diffrn_measured_fraction_theta_full 1.000
_diffrn_measured_fraction_theta_max 0.794
_diffrn_measurement_details
;
List of Runs (angles in degrees, time in seconds):

  # Type    Start    End  Width  t~exp~   \w     \q     \k     \f   Frames
#--------------------------------------------------------------------------
  1  \w      0.00  76.00   1.00    0.40    --    3.79  57.00  90.00   76
  2  \w    -15.00  19.00   1.00    0.40    --    3.79 -99.00 -60.00   34
  3  \w      1.00  37.00   1.00    0.40    --    3.79 -99.00   0.00   36
  4  \w     -8.00  66.00   1.00    0.40    --    3.79  57.00-150.00   74
;
_diffrn_measurement_device 'four-circle diffractometer'
_diffrn_measurement_device_type 'XtaLAB Synergy R, DW system, HyPix'
_diffrn_measurement_method '\w scans'
_diffrn_orient_matrix_type 'CrysAlisPro convention (1999,Acta A55,543-557)'
_diffrn_orient_matrix_UB_11 0.0157457000
_diffrn_orient_matrix_UB_12 0.0696953000
_diffrn_orient_matrix_UB_13 -0.0140960000
_diffrn_orient_matrix_UB_21 0.0287327000
_diffrn_orient_matrix_UB_22 -0.0372017000
_diffrn_orient_matrix_UB_23 -0.0267601000
_diffrn_orient_matrix_UB_31 -0.0532256000
_diffrn_orient_matrix_UB_32 0.0005110000
_diffrn_orient_matrix_UB_33 -0.0279637000
_diffrn_radiation_monochromator mirror
_diffrn_radiation_probe x-ray
_diffrn_radiation_type 'Mo K\a'
_diffrn_radiation_wavelength 0.71073
_diffrn_reflns_av_R_equivalents 0.0243
_diffrn_reflns_av_unetI/netI 0.0271
_diffrn_reflns_Laue_measured_fraction_full 1.000
_diffrn_reflns_Laue_measured_fraction_max 0.794
_diffrn_reflns_limit_h_max 15
_diffrn_reflns_limit_h_min -16
_diffrn_reflns_limit_k_max 12
_diffrn_reflns_limit_k_min -11
_diffrn_reflns_limit_l_max 22
_diffrn_reflns_limit_l_min -18
_diffrn_reflns_number 13283
_diffrn_reflns_point_group_measured_fraction_full 1.000
_diffrn_reflns_point_group_measured_fraction_max 0.794
_diffrn_reflns_theta_full 25.242
_diffrn_reflns_theta_max 30.899
_diffrn_reflns_theta_min 1.950
_diffrn_source 'Rotating-anode X-ray tube'
_diffrn_source_type 'Rigaku (Mo) X-ray Source'
_exptl_absorpt_coefficient_mu 0.194
_exptl_absorpt_correction_T_max 1.00000
_exptl_absorpt_correction_T_min 0.84615
_exptl_absorpt_correction_type multi-scan
_exptl_absorpt_process_details
;
CrysAlisPro 1.171.41.105a (Rigaku Oxford Diffraction, 2021)
Empirical absorption correction using spherical harmonics,
implemented in SCALE3 ABSPACK scaling algorithm.
;
_exptl_crystal_colour 'clear light colourless'
_exptl_crystal_colour_lustre clear
_exptl_crystal_colour_modifier light
_exptl_crystal_colour_primary colourless
_exptl_crystal_density_diffrn 1.316
_exptl_crystal_description block
_exptl_crystal_F_000 736
_exptl_crystal_size_max 0.28
_exptl_crystal_size_mid 0.17
_exptl_crystal_size_min 0.09
_refine_diff_density_max 0.203
_refine_diff_density_min -0.238
_refine_diff_density_rms 0.040
_refine_ls_extinction_coef 0.0231(13)
_refine_ls_extinction_expression Fc^*^=kFc[1+0.001xFc^2^\l^3^/sin(2\q)]^-1/4^
_refine_ls_extinction_method 'SHELXL-2018/1 (Sheldrick 2018)'
_refine_ls_goodness_of_fit_ref 1.060
_refine_ls_hydrogen_treatment constr
_refine_ls_matrix_type full
_refine_ls_number_parameters 236
_refine_ls_number_reflns 4482
_refine_ls_number_restraints 0
_refine_ls_restrained_S_all 1.060
_refine_ls_R_factor_all 0.0539
_refine_ls_R_factor_gt 0.0382
_refine_ls_shift/su_max 0.001
_refine_ls_shift/su_mean 0.000
_refine_ls_structure_factor_coef Fsqd
_refine_ls_weighting_details 'w=1/[\s^2^(Fo^2^)+(0.0438P)^2^+0.2636P] where P=(Fo^2^+2Fc^2^)/3'
_refine_ls_weighting_scheme calc
_refine_ls_wR_factor_gt 0.0924
_refine_ls_wR_factor_ref 0.0990
_reflns_Friedel_coverage 0.000
_reflns_number_gt 3383
_reflns_number_total 4482
_reflns_threshold_expression 'I > 2\s(I)'
_cod_data_source_file d2ob00847e2.cif
_cod_data_source_block zhaoxj_0621_auto
_cod_original_cell_volume 1788.12(13)
_cod_database_code 7158726
_shelx_shelxl_version_number 2018/1
_shelx_space_group_comment
;
The symmetry employed for this shelxl refinement is uniquely defined
by the following loop, which should always be used as a source of
symmetry information in preference to the above space-group names.
They are only intended as comments.
;
_reflns_odcompleteness_completeness 99.92
_reflns_odcompleteness_iscentric 1
_reflns_odcompleteness_theta 26.32
_olex2_refinement_description
;
1. Fixed Uiso
 At 1.2 times of:
  All C(H) groups
2.a Aromatic/amide H refined with riding coordinates:
 C2(H2), C3(H3), C4(H4), C5(H5), C12(H12), C13(H13), C14(H14), C15(H15),
 C16(H16), C18(H18), C19(H19), C20(H20), C21(H21), C22(H22)
;
_olex2_submission_special_instructions 'No special instructions were received'
_oxdiff_exptl_absorpt_empirical_details
;
Empirical correction (ABSPACK) includes:
- Absorption correction using spherical harmonics
- Frame scaling
;
_oxdiff_exptl_absorpt_empirical_full_max 1.289
_oxdiff_exptl_absorpt_empirical_full_min 0.757

loop_
_space_group_symop_operation_xyz
'x, y, z'
'-x+1/2, y+1/2, -z+1/2'
'-x, -y, -z'
'x-1/2, -y-1/2, z-1/2'

loop_
_atom_site_label
_atom_site_type_symbol
_atom_site_fract_x
_atom_site_fract_y
_atom_site_fract_z
_atom_site_U_iso_or_equiv
_atom_site_adp_type
_atom_site_occupancy
_atom_site_site_symmetry_order
_atom_site_calc_flag
_atom_site_refinement_flags_posn
_atom_site_refinement_flags_adp
_atom_site_refinement_flags_occupancy
_atom_site_disorder_assembly
_atom_site_disorder_group
S1 S 0.36810(3) 0.83791(4) 0.40655(2) 0.04527(12) Uani 1 1 d . . . . .
O1 O 0.16303(9) 0.71030(18) 0.44314(6) 0.0761(4) Uani 1 1 d . . . . .
N1 N 0.60326(10) 0.89694(14) 0.40191(7) 0.0487(3) Uani 1 1 d . . . . .
N2 N 0.55559(9) 0.78640(12) 0.50781(6) 0.0364(2) Uani 1 1 d . . . . .
C1 C 0.70531(12) 0.86092(15) 0.45587(9) 0.0452(3) Uani 1 1 d . . . . .
C2 C 0.82222(14) 0.88431(18) 0.45014(11) 0.0578(4) Uani 1 1 d . . . . .
H2 H 0.841448 0.930665 0.406851 0.069 Uiso 1 1 calc R U . . .
C3 C 0.90845(14) 0.83682(18) 0.51041(12) 0.0622(5) Uani 1 1 d . . . . .
H3 H 0.987125 0.852146 0.507771 0.075 Uiso 1 1 calc R U . . .
C4 C 0.88105(13) 0.76657(19) 0.57508(11) 0.0589(4) Uani 1 1 d . . . . .
H4 H 0.941934 0.735726 0.614567 0.071 Uiso 1 1 calc R U . . .
C5 C 0.76570(12) 0.74108(17) 0.58252(9) 0.0490(3) Uani 1 1 d . . . . .
H5 H 0.747341 0.693230 0.625666 0.059 Uiso 1 1 calc R U . . .
C6 C 0.67901(11) 0.79096(15) 0.52196(8) 0.0397(3) Uani 1 1 d . . . . .
C7 C 0.51883(12) 0.84939(15) 0.43518(7) 0.0403(3) Uani 1 1 d . . . . .
C8 C 0.46591(11) 0.73148(14) 0.54254(7) 0.0347(3) Uani 1 1 d . . . . .
C9 C 0.35908(11) 0.75108(15) 0.49522(7) 0.0378(3) Uani 1 1 d . . . . .
C10 C 0.23911(12) 0.70695(17) 0.50182(8) 0.0448(3) Uani 1 1 d . . . . .
C11 C 0.20963(11) 0.65800(15) 0.57658(7) 0.0384(3) Uani 1 1 d . . . . .
C12 C 0.14244(12) 0.53029(17) 0.57663(9) 0.0483(3) Uani 1 1 d . . . . .
H12 H 0.119060 0.476462 0.530990 0.058 Uiso 1 1 calc R U . . .
C13 C 0.11028(14) 0.48304(18) 0.64419(10) 0.0574(4) Uani 1 1 d . . . . .
H13 H 0.066748 0.396021 0.644481 0.069 Uiso 1 1 calc R U . . .
C14 C 0.14249(14) 0.56440(19) 0.71119(9) 0.0576(4) Uani 1 1 d . . . . .
H14 H 0.120296 0.532508 0.756709 0.069 Uiso 1 1 calc R U . . .
C15 C 0.20745(13) 0.69288(18) 0.71132(8) 0.0528(4) Uani 1 1 d . . . . .
H15 H 0.227910 0.748240 0.756707 0.063 Uiso 1 1 calc R U . . .
C16 C 0.24241(12) 0.73995(16) 0.64417(8) 0.0440(3) Uani 1 1 d . . . . .
H16 H 0.287486 0.825785 0.644406 0.053 Uiso 1 1 calc R U . . .
C17 C 0.49654(11) 0.66803(15) 0.62146(7) 0.0369(3) Uani 1 1 d . . . . .
C18 C 0.54807(13) 0.76004(18) 0.68208(8) 0.0479(3) Uani 1 1 d . . . . .
H18 H 0.562979 0.859352 0.672402 0.057 Uiso 1 1 calc R U . . .
C19 C 0.57726(15) 0.7048(2) 0.75660(9) 0.0619(4) Uani 1 1 d . . . . .
H19 H 0.611742 0.766719 0.797138 0.074 Uiso 1 1 calc R U . . .
C20 C 0.55539(18) 0.5588(2) 0.77075(10) 0.0737(5) Uani 1 1 d . . . . .
H20 H 0.575134 0.521647 0.821038 0.088 Uiso 1 1 calc R U . . .
C21 C 0.50429(17) 0.4664(2) 0.71102(11) 0.0716(5) Uani 1 1 d . . . . .
H21 H 0.489621 0.367255 0.721149 0.086 Uiso 1 1 calc R U . . .
C22 C 0.47466(13) 0.52089(17) 0.63582(9) 0.0508(4) Uani 1 1 d . . . . .
H22 H 0.440315 0.458573 0.595430 0.061 Uiso 1 1 calc R U . . .

loop_
_atom_site_aniso_label
_atom_site_aniso_U_11
_atom_site_aniso_U_22
_atom_site_aniso_U_33
_atom_site_aniso_U_23
_atom_site_aniso_U_13
_atom_site_aniso_U_12
S1 0.04462(19) 0.0601(2) 0.02931(18) 0.00862(15) 0.00262(13) 0.00464(16)
O1 0.0453(6) 0.1409(13) 0.0371(6) 0.0127(7) -0.0044(5) -0.0129(7)
N1 0.0525(7) 0.0520(7) 0.0440(7) 0.0092(5) 0.0150(5) 0.0006(6)
N2 0.0397(5) 0.0408(6) 0.0279(5) 0.0014(4) 0.0043(4) 0.0005(4)
C1 0.0479(7) 0.0402(7) 0.0495(8) -0.0020(6) 0.0144(6) -0.0003(6)
C2 0.0524(8) 0.0497(9) 0.0763(11) -0.0003(8) 0.0248(8) -0.0036(7)
C3 0.0435(8) 0.0530(9) 0.0918(13) -0.0124(9) 0.0172(8) -0.0034(7)
C4 0.0428(8) 0.0582(10) 0.0704(11) -0.0158(8) -0.0021(7) 0.0074(7)
C5 0.0452(7) 0.0529(8) 0.0457(8) -0.0068(7) 0.0006(6) 0.0059(6)
C6 0.0389(6) 0.0389(7) 0.0406(7) -0.0070(5) 0.0059(5) 0.0007(5)
C7 0.0465(7) 0.0422(7) 0.0321(6) 0.0044(5) 0.0071(5) 0.0035(6)
C8 0.0392(6) 0.0361(6) 0.0280(6) -0.0016(5) 0.0047(5) 0.0005(5)
C9 0.0412(7) 0.0460(7) 0.0252(6) 0.0012(5) 0.0039(5) 0.0020(5)
C10 0.0397(7) 0.0605(9) 0.0325(7) -0.0001(6) 0.0025(5) 0.0000(6)
C11 0.0349(6) 0.0470(7) 0.0328(6) -0.0003(5) 0.0050(5) 0.0035(5)
C12 0.0499(8) 0.0511(8) 0.0435(8) -0.0074(6) 0.0084(6) -0.0032(6)
C13 0.0599(9) 0.0521(9) 0.0630(10) 0.0061(8) 0.0192(8) -0.0059(7)
C14 0.0618(9) 0.0707(11) 0.0443(9) 0.0141(8) 0.0205(7) 0.0101(8)
C15 0.0571(8) 0.0669(10) 0.0341(7) -0.0068(7) 0.0084(6) 0.0083(7)
C16 0.0445(7) 0.0482(8) 0.0388(7) -0.0047(6) 0.0069(6) 0.0006(6)
C17 0.0388(6) 0.0436(7) 0.0275(6) 0.0028(5) 0.0045(5) 0.0057(5)
C18 0.0545(8) 0.0532(8) 0.0326(7) 0.0000(6) 0.0003(6) 0.0016(7)
C19 0.0676(10) 0.0826(12) 0.0308(8) 0.0003(8) -0.0023(7) 0.0117(9)
C20 0.0890(13) 0.0939(14) 0.0368(9) 0.0242(9) 0.0084(8) 0.0210(11)
C21 0.0921(13) 0.0597(10) 0.0646(11) 0.0278(9) 0.0186(10) 0.0108(10)
C22 0.0620(9) 0.0444(8) 0.0454(8) 0.0052(6) 0.0089(7) 0.0054(7)

loop_
_atom_type_symbol
_atom_type_description
_atom_type_scat_dispersion_real
_atom_type_scat_dispersion_imag
_atom_type_scat_source
C C 0.0033 0.0016 'International Tables Vol C Tables 4.2.6.8 and 6.1.1.4'
H H 0.0000 0.0000 'International Tables Vol C Tables 4.2.6.8 and 6.1.1.4'
N N 0.0061 0.0033 'International Tables Vol C Tables 4.2.6.8 and 6.1.1.4'
O O 0.0106 0.0060 'International Tables Vol C Tables 4.2.6.8 and 6.1.1.4'
S S 0.1246 0.1234 'International Tables Vol C Tables 4.2.6.8 and 6.1.1.4'

loop_
_geom_angle_atom_site_label_1
_geom_angle_atom_site_label_2
_geom_angle_atom_site_label_3
_geom_angle
_geom_angle_site_symmetry_1
_geom_angle_site_symmetry_3
_geom_angle_publ_flag
C7 S1 C9 89.86(6) . . ?
C7 N1 C1 103.17(11) . . ?
C7 N2 C6 105.85(11) . . ?
C7 N2 C8 115.19(10) . . ?
C8 N2 C6 138.83(11) . . ?
N1 C1 C6 111.95(12) . . ?
C2 C1 N1 128.32(14) . . ?
C2 C1 C6 119.72(14) . . ?
C1 C2 H2 121.0 . . ?
C3 C2 C1 117.96(16) . . ?
C3 C2 H2 121.0 . . ?
C2 C3 H3 119.2 . . ?
C2 C3 C4 121.63(15) . . ?
C4 C3 H3 119.2 . . ?
C3 C4 H4 119.1 . . ?
C5 C4 C3 121.90(16) . . ?
C5 C4 H4 119.1 . . ?
C4 C5 H5 121.9 . . ?
C4 C5 C6 116.21(15) . . ?
C6 C5 H5 121.9 . . ?
N2 C6 C1 104.00(11) . . ?
C5 C6 N2 133.43(13) . . ?
C5 C6 C1 122.56(13) . . ?
N1 C7 S1 133.88(11) . . ?
N1 C7 N2 115.02(12) . . ?
N2 C7 S1 111.00(9) . . ?
N2 C8 C17 118.92(10) . . ?
C9 C8 N2 110.66(11) . . ?
C9 C8 C17 130.39(12) . . ?
C8 C9 S1 113.27(10) . . ?
C8 C9 C10 132.64(12) . . ?
C10 C9 S1 113.99(9) . . ?
O1 C10 C9 117.76(13) . . ?
O1 C10 C11 120.18(12) . . ?
C9 C10 C11 122.06(11) . . ?
C12 C11 C10 118.03(12) . . ?
C12 C11 C16 120.02(13) . . ?
C16 C11 C10 121.87(13) . . ?
C11 C12 H12 120.0 . . ?
C13 C12 C11 120.02(14) . . ?
C13 C12 H12 120.0 . . ?
C12 C13 H13 120.0 . . ?
C14 C13 C12 119.99(15) . . ?
C14 C13 H13 120.0 . . ?
C13 C14 H14 119.8 . . ?
C13 C14 C15 120.35(14) . . ?
C15 C14 H14 119.8 . . ?
C14 C15 H15 119.9 . . ?
C14 C15 C16 120.23(14) . . ?
C16 C15 H15 119.9 . . ?
C11 C16 H16 120.3 . . ?
C15 C16 C11 119.37(14) . . ?
C15 C16 H16 120.3 . . ?
C18 C17 C8 118.66(12) . . ?
C22 C17 C8 121.50(12) . . ?
C22 C17 C18 119.84(13) . . ?
C17 C18 H18 119.9 . . ?
C19 C18 C17 120.25(15) . . ?
C19 C18 H18 119.9 . . ?
C18 C19 H19 120.1 . . ?
C20 C19 C18 119.83(16) . . ?
C20 C19 H19 120.1 . . ?
C19 C20 H20 119.8 . . ?
C19 C20 C21 120.44(15) . . ?
C21 C20 H20 119.8 . . ?
C20 C21 H21 119.9 . . ?
C20 C21 C22 120.19(17) . . ?
C22 C21 H21 119.9 . . ?
C17 C22 C21 119.46(15) . . ?
C17 C22 H22 120.3 . . ?
C21 C22 H22 120.3 . . ?

loop_
_geom_bond_atom_site_label_1
_geom_bond_atom_site_label_2
_geom_bond_distance
_geom_bond_site_symmetry_2
_geom_bond_publ_flag
S1 C7 1.7217(14) . ?
S1 C9 1.7615(13) . ?
O1 C10 1.2193(16) . ?
N1 C1 1.4014(18) . ?
N1 C7 1.3022(17) . ?
N2 C6 1.4014(16) . ?
N2 C7 1.3845(16) . ?
N2 C8 1.3905(16) . ?
C1 C2 1.391(2) . ?
C1 C6 1.403(2) . ?
C2 H2 0.9300 . ?
C2 C3 1.374(2) . ?
C3 H3 0.9300 . ?
C3 C4 1.387(3) . ?
C4 H4 0.9300 . ?
C4 C5 1.384(2) . ?
C5 H5 0.9300 . ?
C5 C6 1.3874(19) . ?
C8 C9 1.3608(17) . ?
C8 C17 1.4763(17) . ?
C9 C10 1.4687(19) . ?
C10 C11 1.4843(19) . ?
C11 C12 1.385(2) . ?
C11 C16 1.3852(18) . ?
C12 H12 0.9300 . ?
C12 C13 1.376(2) . ?
C13 H13 0.9300 . ?
C13 C14 1.373(2) . ?
C14 H14 0.9300 . ?
C14 C15 1.376(2) . ?
C15 H15 0.9300 . ?
C15 C16 1.384(2) . ?
C16 H16 0.9300 . ?
C17 C18 1.3877(19) . ?
C17 C22 1.377(2) . ?
C18 H18 0.9300 . ?
C18 C19 1.379(2) . ?
C19 H19 0.9300 . ?
C19 C20 1.367(3) . ?
C20 H20 0.9300 . ?
C20 C21 1.378(3) . ?
C21 H21 0.9300 . ?
C21 C22 1.387(2) . ?
C22 H22 0.9300 . ?

loop_
_geom_torsion_atom_site_label_1
_geom_torsion_atom_site_label_2
_geom_torsion_atom_site_label_3
_geom_torsion_atom_site_label_4
_geom_torsion
_geom_torsion_site_symmetry_1
_geom_torsion_site_symmetry_2
_geom_torsion_site_symmetry_3
_geom_torsion_site_symmetry_4
_geom_torsion_publ_flag
S1 C9 C10 O1 12.08(19) . . . . ?
S1 C9 C10 C11 -168.56(11) . . . . ?
O1 C10 C11 C12 46.1(2) . . . . ?
O1 C10 C11 C16 -130.70(16) . . . . ?
N1 C1 C2 C3 -178.85(15) . . . . ?
N1 C1 C6 N2 -0.84(15) . . . . ?
N1 C1 C6 C5 178.15(13) . . . . ?
N2 C8 C9 S1 0.10(14) . . . . ?
N2 C8 C9 C10 176.22(14) . . . . ?
N2 C8 C17 C18 62.59(17) . . . . ?
N2 C8 C17 C22 -117.65(14) . . . . ?
C1 N1 C7 S1 -174.83(12) . . . . ?
C1 N1 C7 N2 1.01(16) . . . . ?
C1 C2 C3 C4 0.5(2) . . . . ?
C2 C1 C6 N2 -179.99(13) . . . . ?
C2 C1 C6 C5 -1.0(2) . . . . ?
C2 C3 C4 C5 -0.2(3) . . . . ?
C3 C4 C5 C6 -0.6(2) . . . . ?
C4 C5 C6 N2 179.83(14) . . . . ?
C4 C5 C6 C1 1.2(2) . . . . ?
C6 N2 C7 S1 175.21(9) . . . . ?
C6 N2 C7 N1 -1.58(16) . . . . ?
C6 N2 C8 C9 -174.19(14) . . . . ?
C6 N2 C8 C17 7.5(2) . . . . ?
C6 C1 C2 C3 0.1(2) . . . . ?
C7 S1 C9 C8 -0.73(11) . . . . ?
C7 S1 C9 C10 -177.61(11) . . . . ?
C7 N1 C1 C2 178.99(15) . . . . ?
C7 N1 C1 C6 -0.06(16) . . . . ?
C7 N2 C6 C1 1.36(14) . . . . ?
C7 N2 C6 C5 -177.48(15) . . . . ?
C7 N2 C8 C9 0.82(16) . . . . ?
C7 N2 C8 C17 -177.46(11) . . . . ?
C8 N2 C6 C1 176.66(14) . . . . ?
C8 N2 C6 C5 -2.2(3) . . . . ?
C8 N2 C7 S1 -1.37(14) . . . . ?
C8 N2 C7 N1 -178.16(12) . . . . ?
C8 C9 C10 O1 -164.02(16) . . . . ?
C8 C9 C10 C11 15.3(2) . . . . ?
C8 C17 C18 C19 179.65(13) . . . . ?
C8 C17 C22 C21 -179.60(14) . . . . ?
C9 S1 C7 N1 177.11(16) . . . . ?
C9 S1 C7 N2 1.15(10) . . . . ?
C9 C8 C17 C18 -115.29(16) . . . . ?
C9 C8 C17 C22 64.5(2) . . . . ?
C9 C10 C11 C12 -133.23(14) . . . . ?
C9 C10 C11 C16 50.0(2) . . . . ?
C10 C11 C12 C13 -178.22(13) . . . . ?
C10 C11 C16 C15 176.78(13) . . . . ?
C11 C12 C13 C14 1.5(2) . . . . ?
C12 C11 C16 C15 0.0(2) . . . . ?
C12 C13 C14 C15 -0.3(2) . . . . ?
C13 C14 C15 C16 -1.0(2) . . . . ?
C14 C15 C16 C11 1.1(2) . . . . ?
C16 C11 C12 C13 -1.3(2) . . . . ?
C17 C8 C9 S1 178.12(11) . . . . ?
C17 C8 C9 C10 -5.8(3) . . . . ?
C17 C18 C19 C20 0.0(2) . . . . ?
C18 C17 C22 C21 0.2(2) . . . . ?
C18 C19 C20 C21 0.0(3) . . . . ?
C19 C20 C21 C22 0.1(3) . . . . ?
C20 C21 C22 C17 -0.1(3) . . . . ?
C22 C17 C18 C19 -0.1(2) . . . . ?
